data_7231096
loop_
_publ_author_name
'Haldar, Surajit'
'Saha, Subhajit'
'Mandal, Sumana'
'Jana, Chandan K.'

_publ_section_title
;
 C--H functionalization enabled stereoselective Ugi-azide reaction to
 \a-tetrazolyl alicyclic amines
;
_journal_issue 15
_journal_name_full 'Green Chemistry'
_journal_page_first 3463
_journal_paper_doi 10.1039/C8GC01544A
_journal_volume 20
_journal_year 2018
_chemical_formula_moiety 'C22 H25 N5'
_chemical_formula_sum 'C22 H25 N5'
_chemical_formula_weight 359.47
_chemical_name_systematic 5-(1-(9H-fluoren-9-yl)pyrrolidin-2-yl)-1-tert-butyl-1H-tetrazole
_space_group_IT_number 2
_space_group_name_Hall '-P 1'
_space_group_name_H-M_alt 'P -1'
_symmetry_cell_setting triclinic
_symmetry_space_group_name_Hall '-P 1'
_symmetry_space_group_name_H-M 'P -1'
_atom_sites_solution_hydrogens geom
_atom_sites_solution_primary direct
_atom_sites_solution_secondary difmap
_audit_creation_method SHELXL-97
_audit_update_record
;
2018-03-14 deposited with the CCDC.
2018-07-09 downloaded from the CCDC.
;
_cell_angle_alpha 90.056(11)
_cell_angle_beta 100.409(11)
_cell_angle_gamma 90.188(11)
_cell_formula_units_Z 4
_cell_length_a 8.1540(14)
_cell_length_b 14.767(2)
_cell_length_c 16.628(3)
_cell_measurement_reflns_used 24877
_cell_measurement_temperature 296(2)
_cell_measurement_theta_max 25.00
_cell_measurement_theta_min 1.25
_cell_volume 1969.2(6)
_computing_cell_refinement 'CrysAlisPro, Agilent Technologies'
_computing_data_collection 'CrysAlisPro, Agilent Technologies'
_computing_data_reduction 'CrysAlisPro, Agilent Technologies'
_computing_molecular_graphics 'Brucker SHELXTL'
_computing_publication_material 'Brucker SHELXTL'
_computing_structure_refinement 'SHELXL-97 (Sheldrick, 1997)'
_computing_structure_solution 'SHELXS-97 (Sheldrick, 1990)'
_diffrn_ambient_temperature 296(2)
_diffrn_measured_fraction_theta_full 0.980
_diffrn_measured_fraction_theta_max 0.980
_diffrn_measurement_device_type 'CCD area detector'
_diffrn_measurement_method 'phi and omega scans'
_diffrn_radiation_monochromator graphite
_diffrn_radiation_source 'fine-focus sealed tube'
_diffrn_radiation_type MoK\a
_diffrn_radiation_wavelength 0.71073
_diffrn_reflns_av_R_equivalents 0.4404
_diffrn_reflns_av_sigmaI/netI 0.2430
_diffrn_reflns_limit_h_max 8
_diffrn_reflns_limit_h_min -9
_diffrn_reflns_limit_k_max 17
_diffrn_reflns_limit_k_min -17
_diffrn_reflns_limit_l_max 19
_diffrn_reflns_limit_l_min -19
_diffrn_reflns_number 26548
_diffrn_reflns_theta_full 25.00
_diffrn_reflns_theta_max 25.00
_diffrn_reflns_theta_min 1.25
_exptl_absorpt_coefficient_mu 0.074
_exptl_absorpt_correction_T_max 0.982
_exptl_absorpt_correction_T_min 0.977
_exptl_absorpt_correction_type multi-scan
_exptl_absorpt_process_details SADABS
_exptl_crystal_colour colourless
_exptl_crystal_density_diffrn 1.212
_exptl_crystal_density_method 'not measured'
_exptl_crystal_description block
_exptl_crystal_F_000 768
_exptl_crystal_recrystallization_method 'Re-crystallisation from solvent: Ethyl acetate and hexane'
_exptl_crystal_size_max 0.32
_exptl_crystal_size_mid 0.29
_exptl_crystal_size_min 0.25
_refine_diff_density_max 0.302
_refine_diff_density_min -0.515
_refine_diff_density_rms 0.094
_refine_ls_extinction_method none
_refine_ls_goodness_of_fit_ref 0.931
_refine_ls_hydrogen_treatment mixed
_refine_ls_matrix_type full
_refine_ls_number_parameters 493
_refine_ls_number_reflns 6797
_refine_ls_number_restraints 0
_refine_ls_restrained_S_all 0.931
_refine_ls_R_factor_all 0.1677
_refine_ls_R_factor_gt 0.1109
_refine_ls_shift/su_max 0.000
_refine_ls_shift/su_mean 0.000
_refine_ls_structure_factor_coef Fsqd
_refine_ls_weighting_details 'calc w=1/[\s^2^(Fo^2^)+(0.0050P)^2^+6.0000P] where P=(Fo^2^+2Fc^2^)/3'
_refine_ls_weighting_scheme calc
_refine_ls_wR_factor_gt 0.2542
_refine_ls_wR_factor_ref 0.3007
_reflns_number_gt 3049
_reflns_number_total 6938
_reflns_threshold_expression >2sigma(I)
_cod_data_source_file c8gc01544a3.cif
_cod_data_source_block mono_p_a
_cod_depositor_comments
;
The following automatic conversions were performed:

'_exptl_absorpt_correction_type' value 'MULTI-SCAN' changed to
'multi-scan' according to
/home/data/users/saulius/crontab/automatic-downloads/rss-feeds/RSC/lib/dictionaries/cif_core.dic
dictionary named 'cif_core.dic' version 2.4.2 from 2011-04-26.

Automatic conversion script
Id: cif_fix_values 4973 2017-02-22 13:04:09Z antanas 

 Adding full bibliography for 7231095--7231101.cif.
;
_cod_database_code 7231096

loop_
_symmetry_equiv_pos_as_xyz
'x, y, z'
'-x, -y, -z'

loop_
_atom_site_label
_atom_site_type_symbol
_atom_site_fract_x
_atom_site_fract_y
_atom_site_fract_z
_atom_site_U_iso_or_equiv
_atom_site_adp_type
_atom_site_occupancy
_atom_site_symmetry_multiplicity
_atom_site_calc_flag
_atom_site_refinement_flags
C12 C 0.9740(8) 0.6506(5) 0.4573(3) 0.0568(17) Uani 1 1 d .
C19 C 0.7343(7) 0.8412(4) 0.2403(3) 0.0522(15) Uani 1 1 d .
C18 C 0.8478(7) 0.6772(4) 0.2551(3) 0.0500(15) Uani 1 1 d .
C13 C 1.1377(7) 0.6520(5) 0.4223(3) 0.0590(17) Uani 1 1 d .
H13 H 1.2143 0.6084 0.4536 0.071 Uiso 1 1 calc R
C6 C 1.1015(8) 0.7907(5) 0.4921(3) 0.0582(16) Uani 1 1 d .
C17 C 1.0333(7) 0.6907(5) 0.2758(3) 0.0586(17) Uani 1 1 d .
H17 H 1.0579 0.7517 0.2981 0.070 Uiso 1 1 calc R
C7 C 0.9591(8) 0.7308(5) 0.4974(3) 0.0610(18) Uani 1 1 d .
C1 C 1.2023(8) 0.7424(5) 0.4445(3) 0.0636(18) Uani 1 1 d .
C11 C 0.8547(8) 0.5846(5) 0.4501(4) 0.0650(18) Uani 1 1 d .
H11 H 0.8660 0.5313 0.4218 0.078 Uiso 1 1 calc R
C16 C 1.1229(8) 0.6761(5) 0.2022(3) 0.0694(19) Uani 1 1 d .
H16A H 1.0456 0.6810 0.1508 0.083 Uiso 1 1 calc R
H16B H 1.2127 0.7196 0.2029 0.083 Uiso 1 1 calc R
C20 C 0.7979(9) 0.8739(5) 0.3291(4) 0.076(2) Uani 1 1 d .
H20A H 0.7470 0.8383 0.3662 0.114 Uiso 1 1 calc R
H20B H 0.7692 0.9365 0.3339 0.114 Uiso 1 1 calc R
H20C H 0.9168 0.8674 0.3421 0.114 Uiso 1 1 calc R
C15 C 1.1910(9) 0.5790(6) 0.2159(4) 0.082(2) Uani 1 1 d .
H15A H 1.1045 0.5343 0.1981 0.099 Uiso 1 1 calc R
H15B H 1.2832 0.5688 0.1875 0.099 Uiso 1 1 calc R
C2 C 1.3425(9) 0.7881(6) 0.4262(4) 0.084(2) Uani 1 1 d .
H2 H 1.4125 0.7591 0.3960 0.101 Uiso 1 1 calc R
C22 C 0.5602(8) 0.8810(5) 0.2110(4) 0.076(2) Uani 1 1 d .
H22A H 0.5224 0.8654 0.1546 0.114 Uiso 1 1 calc R
H22B H 0.5650 0.9457 0.2167 0.114 Uiso 1 1 calc R
H22C H 0.4841 0.8568 0.2433 0.114 Uiso 1 1 calc R
C8 C 0.8179(9) 0.7454(6) 0.5341(3) 0.072(2) Uani 1 1 d .
H8 H 0.8067 0.7989 0.5622 0.086 Uiso 1 1 calc R
C21 C 0.8415(8) 0.8709(5) 0.1808(4) 0.075(2) Uani 1 1 d .
H21A H 0.9489 0.8428 0.1944 0.113 Uiso 1 1 calc R
H21B H 0.8546 0.9355 0.1833 0.113 Uiso 1 1 calc R
H21C H 0.7897 0.8534 0.1265 0.113 Uiso 1 1 calc R
C10 C 0.7131(9) 0.5993(6) 0.4869(4) 0.083(2) Uani 1 1 d .
H10 H 0.6300 0.5554 0.4840 0.099 Uiso 1 1 calc R
C14 C 1.2477(7) 0.5766(5) 0.3076(4) 0.0692(19) Uani 1 1 d .
H14A H 1.2600 0.5149 0.3277 0.083 Uiso 1 1 calc R
H14B H 1.3522 0.6089 0.3241 0.083 Uiso 1 1 calc R
C9 C 0.7013(9) 0.6813(6) 0.5278(4) 0.077(2) Uani 1 1 d .
H9 H 0.6080 0.6913 0.5515 0.092 Uiso 1 1 calc R
C5 C 1.1364(11) 0.8736(6) 0.5193(4) 0.087(2) Uani 1 1 d .
H5 H 1.0694 0.9022 0.5513 0.104 Uiso 1 1 calc R
C3 C 1.3751(11) 0.8724(7) 0.4520(5) 0.105(3) Uani 1 1 d .
H3 H 1.4666 0.9025 0.4382 0.126 Uiso 1 1 calc R
C4 C 1.2742(13) 0.9177(8) 0.4998(5) 0.110(3) Uani 1 1 d .
H4 H 1.3001 0.9765 0.5180 0.133 Uiso 1 1 calc R
N5 N 0.7300(6) 0.7435(3) 0.2407(3) 0.0532(13) Uani 1 1 d .
N4 N 0.5798(6) 0.6983(4) 0.2232(3) 0.0642(14) Uani 1 1 d .
N1 N 1.1086(6) 0.6233(4) 0.3364(3) 0.0599(15) Uani 1 1 d .
N2 N 0.7750(6) 0.5976(4) 0.2467(3) 0.0634(15) Uani 1 1 d .
N3 N 0.6100(6) 0.6142(4) 0.2264(3) 0.0677(15) Uani 1 1 d .
C39 C 0.4629(6) 0.1886(4) 0.2231(3) 0.0535(16) Uani 1 1 d .
H39 H 0.4357 0.2497 0.2019 0.064 Uiso 1 1 calc R
C40 C 0.6550(7) 0.1786(4) 0.2451(3) 0.0511(15) Uani 1 1 d .
C29 C 0.3947(8) 0.2883(5) 0.0097(3) 0.0644(19) Uani 1 1 d .
C23 C 0.5239(7) 0.1512(5) 0.0425(3) 0.0563(16) Uani 1 1 d .
C28 C 0.5422(7) 0.2311(5) 0.0018(3) 0.0581(17) Uani 1 1 d .
C38 C 0.3847(7) 0.1735(5) 0.2986(4) 0.0649(18) Uani 1 1 d .
H38A H 0.2990 0.2180 0.3020 0.078 Uiso 1 1 calc R
H38B H 0.4681 0.1760 0.3482 0.078 Uiso 1 1 calc R
C41 C 0.7648(8) 0.3425(4) 0.2590(3) 0.0602(17) Uani 1 1 d .
C34 C 0.2982(8) 0.2450(5) 0.0556(3) 0.0657(19) Uani 1 1 d .
C35 C 0.3667(8) 0.1504(5) 0.0779(3) 0.0622(18) Uani 1 1 d .
H35 H 0.2898 0.1063 0.0470 0.075 Uiso 1 1 calc R
C24 C 0.6462(8) 0.0829(5) 0.0496(4) 0.0663(19) Uani 1 1 d .
H24 H 0.6357 0.0289 0.0770 0.080 Uiso 1 1 calc R
C33 C 0.1555(8) 0.2858(5) 0.0757(4) 0.077(2) Uani 1 1 d .
H33 H 0.0864 0.2554 0.1056 0.093 Uiso 1 1 calc R
C37 C 0.3105(8) 0.0787(6) 0.2842(4) 0.077(2) Uani 1 1 d .
H37A H 0.3932 0.0327 0.3030 0.093 Uiso 1 1 calc R
H37B H 0.2164 0.0707 0.3118 0.093 Uiso 1 1 calc R
C25 C 0.7840(9) 0.1011(6) 0.0129(4) 0.081(2) Uani 1 1 d .
H25 H 0.8689 0.0585 0.0174 0.098 Uiso 1 1 calc R
C43 C 0.6499(9) 0.3728(5) 0.3194(4) 0.074(2) Uani 1 1 d .
H43A H 0.5382 0.3518 0.2999 0.111 Uiso 1 1 calc R
H43B H 0.6505 0.4376 0.3232 0.111 Uiso 1 1 calc R
H43C H 0.6902 0.3475 0.3725 0.111 Uiso 1 1 calc R
C36 C 0.2558(8) 0.0748(5) 0.1919(4) 0.0696(18) Uani 1 1 d .
H36A H 0.2479 0.0129 0.1720 0.084 Uiso 1 1 calc R
H36B H 0.1496 0.1048 0.1746 0.084 Uiso 1 1 calc R
C42 C 0.6903(10) 0.3741(5) 0.1712(4) 0.080(2) Uani 1 1 d .
H42A H 0.6938 0.3252 0.1335 0.120 Uiso 1 1 calc R
H42B H 0.7542 0.4243 0.1566 0.120 Uiso 1 1 calc R
H42C H 0.5768 0.3926 0.1691 0.120 Uiso 1 1 calc R
C27 C 0.6798(9) 0.2486(6) -0.0346(4) 0.076(2) Uani 1 1 d .
H27 H 0.6926 0.3029 -0.0610 0.092 Uiso 1 1 calc R
C30 C 0.3614(10) 0.3766(6) -0.0190(4) 0.085(2) Uani 1 1 d .
H30 H 0.4292 0.4064 -0.0500 0.102 Uiso 1 1 calc R
C44 C 0.9379(8) 0.3795(5) 0.2882(4) 0.077(2) Uani 1 1 d .
H44A H 0.9766 0.3612 0.3437 0.115 Uiso 1 1 calc R
H44B H 0.9355 0.4444 0.2852 0.115 Uiso 1 1 calc R
H44C H 1.0117 0.3565 0.2542 0.115 Uiso 1 1 calc R
C26 C 0.7984(8) 0.1787(6) -0.0289(4) 0.080(2) Uani 1 1 d .
H26 H 0.8897 0.1860 -0.0547 0.096 Uiso 1 1 calc R
C31 C 0.2181(12) 0.4179(6) 0.0018(5) 0.100(3) Uani 1 1 d .
H31 H 0.1889 0.4760 -0.0170 0.120 Uiso 1 1 calc R
C32 C 0.1233(12) 0.3748(7) 0.0484(5) 0.105(3) Uani 1 1 d .
H32 H 0.0332 0.4052 0.0628 0.126 Uiso 1 1 calc R
N10 N 0.7709(5) 0.2423(3) 0.2589(3) 0.0501(12) Uani 1 1 d .
N9 N 0.9211(6) 0.1995(4) 0.2766(3) 0.0623(14) Uani 1 1 d .
N6 N 0.3933(6) 0.1246(4) 0.1642(3) 0.0589(14) Uani 1 1 d .
N7 N 0.7246(6) 0.0977(3) 0.2537(3) 0.0620(15) Uani 1 1 d .
N8 N 0.8901(7) 0.1147(4) 0.2747(3) 0.0721(17) Uani 1 1 d .

loop_
_atom_site_aniso_label
_atom_site_aniso_U_11
_atom_site_aniso_U_22
_atom_site_aniso_U_33
_atom_site_aniso_U_23
_atom_site_aniso_U_13
_atom_site_aniso_U_12
C12 0.056(4) 0.074(4) 0.037(3) 0.006(3) 0.001(2) 0.025(3)
C19 0.045(3) 0.059(4) 0.047(3) 0.001(3) -0.006(2) 0.014(3)
C18 0.053(3) 0.055(4) 0.040(3) 0.001(2) 0.003(2) 0.024(3)
C13 0.053(3) 0.077(4) 0.043(3) 0.003(3) -0.004(2) 0.031(3)
C6 0.055(4) 0.071(4) 0.041(3) -0.004(3) -0.010(3) 0.011(3)
C17 0.058(4) 0.075(4) 0.041(3) 0.002(3) 0.001(3) 0.030(3)
C7 0.061(4) 0.082(5) 0.036(3) 0.004(3) -0.003(3) 0.025(3)
C1 0.050(4) 0.088(5) 0.046(3) 0.004(3) -0.010(3) 0.019(3)
C11 0.054(4) 0.083(5) 0.056(4) 0.002(3) 0.006(3) 0.013(4)
C16 0.060(4) 0.103(6) 0.045(3) 0.002(3) 0.007(3) 0.013(4)
C20 0.094(5) 0.070(5) 0.053(3) -0.012(3) -0.015(3) 0.027(4)
C15 0.075(5) 0.115(7) 0.063(4) -0.008(4) 0.027(3) 0.040(4)
C2 0.068(5) 0.113(7) 0.065(4) -0.005(4) -0.005(4) 0.018(5)
C22 0.070(4) 0.074(5) 0.077(4) -0.005(4) -0.009(3) 0.039(4)
C8 0.060(4) 0.113(6) 0.044(3) 0.000(3) 0.010(3) 0.032(4)
C21 0.074(5) 0.083(5) 0.067(4) 0.012(4) 0.007(3) 0.026(4)
C10 0.063(4) 0.124(7) 0.062(4) 0.012(4) 0.015(3) 0.017(4)
C14 0.048(3) 0.085(5) 0.076(4) -0.013(4) 0.013(3) 0.027(3)
C9 0.053(4) 0.120(7) 0.058(4) -0.004(4) 0.010(3) 0.022(4)
C5 0.098(6) 0.100(7) 0.058(4) -0.008(4) -0.001(4) 0.022(5)
C3 0.084(6) 0.125(9) 0.098(6) -0.015(6) -0.003(5) -0.011(5)
C4 0.116(8) 0.117(8) 0.086(6) -0.021(5) -0.013(6) 0.006(7)
N5 0.046(3) 0.063(3) 0.046(2) -0.003(2) -0.005(2) 0.021(2)
N4 0.043(3) 0.071(4) 0.075(3) 0.002(3) -0.002(2) 0.013(3)
N1 0.057(3) 0.079(4) 0.042(2) 0.002(2) 0.006(2) 0.041(3)
N2 0.060(3) 0.061(4) 0.066(3) 0.004(3) 0.002(2) 0.024(3)
N3 0.045(3) 0.070(4) 0.084(4) -0.001(3) 0.000(2) 0.010(3)
C39 0.044(3) 0.068(4) 0.044(3) -0.006(3) -0.003(2) 0.025(3)
C40 0.051(3) 0.059(4) 0.041(3) -0.002(2) 0.002(2) 0.025(3)
C29 0.071(4) 0.077(5) 0.036(3) -0.003(3) -0.013(3) 0.029(4)
C23 0.051(3) 0.076(4) 0.040(3) -0.010(3) 0.002(2) 0.017(3)
C28 0.053(3) 0.084(5) 0.035(3) 0.000(3) 0.001(2) 0.014(3)
C38 0.046(3) 0.092(5) 0.056(3) -0.006(3) 0.008(3) 0.021(3)
C41 0.064(4) 0.067(4) 0.045(3) 0.000(3) -0.002(3) 0.024(3)
C34 0.064(4) 0.090(5) 0.038(3) -0.001(3) -0.004(3) 0.035(4)
C35 0.062(4) 0.080(5) 0.042(3) -0.003(3) 0.002(3) 0.028(3)
C24 0.064(4) 0.080(5) 0.053(3) -0.010(3) 0.006(3) 0.023(3)
C33 0.056(4) 0.100(6) 0.070(4) 0.001(4) -0.004(3) 0.027(4)
C37 0.060(4) 0.108(6) 0.067(4) 0.010(4) 0.018(3) 0.029(4)
C25 0.064(4) 0.123(7) 0.058(4) -0.011(4) 0.013(3) 0.036(4)
C43 0.081(5) 0.080(5) 0.060(4) -0.019(3) 0.008(3) 0.028(4)
C36 0.054(4) 0.084(5) 0.071(4) 0.003(4) 0.014(3) 0.013(3)
C42 0.117(6) 0.066(5) 0.050(3) 0.002(3) -0.007(4) 0.022(4)
C27 0.080(5) 0.104(6) 0.045(3) 0.004(3) 0.011(3) 0.021(4)
C30 0.098(6) 0.091(6) 0.060(4) 0.005(4) -0.003(4) 0.024(5)
C44 0.063(4) 0.076(5) 0.083(5) -0.006(4) -0.011(3) 0.012(4)
C26 0.055(4) 0.134(8) 0.053(4) -0.003(4) 0.011(3) 0.005(4)
C31 0.106(7) 0.098(7) 0.083(6) 0.004(5) -0.017(5) 0.051(6)
C32 0.099(7) 0.128(8) 0.083(6) 0.005(5) 0.003(5) 0.067(6)
N10 0.044(3) 0.054(3) 0.048(3) -0.003(2) -0.001(2) 0.018(2)
N9 0.042(3) 0.064(4) 0.076(3) -0.004(3) -0.005(2) 0.022(2)
N6 0.055(3) 0.075(4) 0.045(3) -0.003(2) 0.007(2) 0.022(3)
N7 0.054(3) 0.063(3) 0.065(3) -0.003(2) -0.002(2) 0.028(3)
N8 0.060(3) 0.073(4) 0.077(4) -0.007(3) -0.003(3) 0.037(3)

loop_
_atom_type_symbol
_atom_type_description
_atom_type_scat_dispersion_real
_atom_type_scat_dispersion_imag
_atom_type_scat_source
C C 0.0033 0.0016 'International Tables Vol C Tables 4.2.6.8 and 6.1.1.4'
H H 0.0000 0.0000 'International Tables Vol C Tables 4.2.6.8 and 6.1.1.4'
N N 0.0061 0.0033 'International Tables Vol C Tables 4.2.6.8 and 6.1.1.4'

loop_
_geom_angle_atom_site_label_1
_geom_angle_atom_site_label_2
_geom_angle_atom_site_label_3
_geom_angle
C11 C12 C7 122.1(6)
C11 C12 C13 128.5(6)
C7 C12 C13 109.3(6)
N5 C19 C21 108.1(5)
N5 C19 C22 111.5(5)
C21 C19 C22 107.1(5)
N5 C19 C20 108.1(5)
C21 C19 C20 113.8(6)
C22 C19 C20 108.3(5)
N2 C18 N5 109.6(5)
N2 C18 C17 123.9(5)
N5 C18 C17 126.5(6)
C1 C13 N1 119.9(6)
C1 C13 C12 102.1(5)
N1 C13 C12 111.3(5)
C5 C6 C1 123.0(8)
C5 C6 C7 131.2(7)
C1 C6 C7 105.7(6)
N1 C17 C18 110.3(6)
N1 C17 C16 104.4(4)
C18 C17 C16 113.6(4)
C12 C7 C8 119.5(7)
C12 C7 C6 110.3(6)
C8 C7 C6 130.2(7)
C2 C1 C6 116.8(7)
C2 C1 C13 130.8(6)
C6 C1 C13 112.4(7)
C12 C11 C10 118.4(7)
C15 C16 C17 102.8(5)
C14 C15 C16 102.1(5)
C3 C2 C1 120.1(8)
C9 C8 C7 118.8(7)
C9 C10 C11 118.4(8)
N1 C14 C15 101.6(4)
C8 C9 C10 122.8(7)
C6 C5 C4 119.2(8)
C2 C3 C4 121.5(10)
C5 C4 C3 119.4(10)
C18 N5 N4 105.1(5)
C18 N5 C19 134.8(5)
N4 N5 C19 120.1(4)
N3 N4 N5 107.8(4)
C13 N1 C17 116.5(4)
C13 N1 C14 116.8(4)
C17 N1 C14 110.2(5)
C18 N2 N3 105.8(5)
N4 N3 N2 111.7(5)
N6 C39 C38 107.5(6)
N6 C39 C40 111.2(4)
C38 C39 C40 110.3(4)
N7 C40 N10 110.1(5)
N7 C40 C39 120.8(6)
N10 C40 C39 129.1(5)
C34 C29 C30 122.4(6)
C34 C29 C28 109.9(6)
C30 C29 C28 127.5(8)
C28 C23 C24 121.1(6)
C28 C23 C35 111.8(5)
C24 C23 C35 127.1(6)
C23 C28 C27 122.4(6)
C23 C28 C29 106.4(6)
C27 C28 C29 131.2(7)
C39 C38 C37 102.6(5)
N10 C41 C44 109.3(4)
N10 C41 C42 108.1(5)
C44 C41 C42 112.3(6)
N10 C41 C43 108.2(6)
C44 C41 C43 109.0(5)
C42 C41 C43 109.9(5)
C29 C34 C33 121.5(7)
C29 C34 C35 110.2(5)
C33 C34 C35 128.3(7)
N6 C35 C23 113.5(4)
N6 C35 C34 117.4(5)
C23 C35 C34 101.5(6)
C25 C24 C23 116.1(7)
C32 C33 C34 116.2(8)
C36 C37 C38 103.1(6)
C26 C25 C24 122.3(6)
N6 C36 C37 101.3(5)
C28 C27 C26 115.8(8)
C29 C30 C31 116.0(9)
C25 C26 C27 122.2(7)
C32 C31 C30 121.3(8)
C31 C32 C33 122.4(7)
C40 N10 N9 107.0(5)
C40 N10 C41 133.3(4)
N9 N10 C41 119.7(5)
N8 N9 N10 106.6(5)
C39 N6 C35 118.6(6)
C39 N6 C36 110.3(5)
C35 N6 C36 116.6(5)
C40 N7 N8 104.6(5)
N9 N8 N7 111.7(4)

loop_
_geom_bond_atom_site_label_1
_geom_bond_atom_site_label_2
_geom_bond_distance
C12 C11 1.365(10)
C12 C7 1.375(8)
C12 C13 1.550(9)
C19 N5 1.443(8)
C19 C21 1.500(9)
C19 C22 1.534(7)
C19 C20 1.550(7)
C18 N2 1.311(8)
C18 N5 1.365(6)
C18 C17 1.502(8)
C13 C1 1.456(10)
C13 N1 1.466(7)
C6 C5 1.317(11)
C6 C1 1.432(8)
C6 C7 1.472(10)
C17 N1 1.472(7)
C17 C16 1.549(8)
C7 C8 1.415(9)
C1 C2 1.406(11)
C11 C10 1.418(9)
C16 C15 1.542(9)
C15 C14 1.511(8)
C2 C3 1.327(12)
C8 C9 1.330(11)
C10 C9 1.400(11)
C14 N1 1.480(6)
C5 C4 1.385(14)
C3 C4 1.413(12)
N5 N4 1.378(7)
N4 N3 1.266(7)
N2 N3 1.349(6)
C39 N6 1.404(7)
C39 C38 1.522(8)
C39 C40 1.550(7)
C40 N7 1.321(7)
C40 N10 1.322(8)
C29 C34 1.352(11)
C29 C30 1.399(10)
C29 C28 1.497(8)
C23 C28 1.382(9)
C23 C24 1.410(7)
C23 C35 1.504(8)
C28 C27 1.391(10)
C38 C37 1.525(10)
C41 N10 1.480(8)
C41 C44 1.507(9)
C41 C42 1.549(8)
C41 C43 1.559(8)
C34 C33 1.405(8)
C34 C35 1.527(9)
C35 N6 1.463(7)
C24 C25 1.398(10)
C33 C32 1.402(12)
C37 C36 1.520(9)
C25 C26 1.357(11)
C36 N6 1.481(9)
C27 C26 1.408(9)
C30 C31 1.418(11)
C31 C32 1.348(13)
N10 N9 1.364(5)
N9 N8 1.276(8)
N7 N8 1.354(7)
